data_4337518
loop_
_publ_author_name
'Ben Yahia, Hamdi'
'Shikano, Masahiro'
'Tabuchi, Mitsuharu'
'Kobayashi, Hironori'
'Avdeev, Maxim'
'Tan, Thiam Teck'
'Liu, Samuel'
'Ling, Chris D.'

_publ_section_title
;
 Synthesis and characterization of the crystal and magnetic structures and
 properties of the hydroxyfluorides Fe(OH)F and Co(OH)F.
;
_journal_issue 1
_journal_name_full 'Inorganic chemistry'
_journal_page_first 365
_journal_page_last 374
_journal_paper_doi 10.1021/ic402294g
_journal_volume 53
_journal_year 2014
_chemical_formula_moiety 'F1 Fe1 H1 O1'
_chemical_formula_sum 'F Fe H O'
_chemical_formula_weight 91.9
_chemical_name_systematic ' ?'
_space_group_IT_number 62
_symmetry_cell_setting orthorhombic
_symmetry_Int_Tables_number 62
_symmetry_space_group_name_Hall '-P 2ac 2n'
_symmetry_space_group_name_H-M 'P n m a'
_cell_angle_alpha 90
_cell_angle_beta 90
_cell_angle_gamma 90
_cell_formula_units_Z 4
_cell_length_a 10.471(3)
_cell_length_b 3.2059(10)
_cell_length_c 4.6977(14)
_cell_measurement_reflns_used 801
_cell_measurement_temperature 293
_cell_measurement_theta_max 27.75
_cell_measurement_theta_min 3.89
_cell_volume 157.70(8)
_diffrn_ambient_temperature 293
_diffrn_measured_fraction_theta_full 0.98
_diffrn_measured_fraction_theta_max 0.97
_diffrn_measurement_device 'four-cycle diffractometer'
_diffrn_measurement_device_type 'SMART APEX'
_diffrn_measurement_method Multi-scan
_diffrn_radiation_monochromator graphite
_diffrn_radiation_source 'X-ray tube'
_diffrn_radiation_type 'Mo K\a'
_diffrn_radiation_wavelength 0.71073
_diffrn_reflns_av_R_equivalents 0.0231
_diffrn_reflns_av_sigmaI/netI 0.0235
_diffrn_reflns_limit_h_max 13
_diffrn_reflns_limit_h_min -9
_diffrn_reflns_limit_k_max 3
_diffrn_reflns_limit_k_min -4
_diffrn_reflns_limit_l_max 5
_diffrn_reflns_limit_l_min -6
_diffrn_reflns_number 801
_diffrn_reflns_theta_full 27.68
_diffrn_reflns_theta_max 27.75
_diffrn_reflns_theta_min 3.89
_exptl_absorpt_coefficient_mu 9.067
_exptl_absorpt_correction_T_max 0.85
_exptl_absorpt_correction_T_min 0.55
_exptl_absorpt_correction_type gaussian
_exptl_crystal_colour Green
_exptl_crystal_density_diffrn 3.8676
_exptl_crystal_description needle
_exptl_crystal_F_000 176
_exptl_crystal_size_max 0.120
_exptl_crystal_size_mid 0.055
_exptl_crystal_size_min 0.028
_refine_diff_density_max 0.24
_refine_diff_density_min -0.27
_refine_ls_extinction_coef 390(70)
_refine_ls_extinction_method 'B-C type 1 Gaussian isotropic (Becker & Coppens, 1974)'
_refine_ls_goodness_of_fit_gt 1.14
_refine_ls_goodness_of_fit_ref 1.14
_refine_ls_hydrogen_treatment mixed
_refine_ls_number_constraints 0
_refine_ls_number_parameters 20
_refine_ls_number_reflns 202
_refine_ls_number_restraints 0
_refine_ls_R_factor_all 0.0211
_refine_ls_R_factor_gt 0.0211
_refine_ls_shift/su_max 0.0005
_refine_ls_shift/su_mean 0.0001
_refine_ls_structure_factor_coef Fsqd
_refine_ls_weighting_details w=1/(\s^2^(I)+0.0009I^2^)
_refine_ls_weighting_scheme sigma
_refine_ls_wR_factor_gt 0.0519
_refine_ls_wR_factor_ref 0.0519
_reflns_number_gt 202
_reflns_number_total 212
_reflns_threshold_expression I>0\s(I)
_cod_data_source_file ic402294g_si_002.cif
_cod_data_source_block I
_cod_depositor_comments
;
The following automatic conversions were performed:

'_exptl_absorpt_correction_type' value 'Gaussian' changed to
'gaussian' according to
/usr/data/users/saulius/automatic-downloads/current/ACS/lib/dictionaries/cif_core.dic
dictionary named 'cif_core.dic' version 2.4.2 from 2011-04-26.

Automatic conversion script
Id: cif_fix_values 2281 2013-09-26 08:29:07Z andrius 
;
_cod_original_formula_sum 'F1 Fe1 H1 O1'
_cod_database_code 4337518

loop_
_symmetry_equiv_pos_site_id
_symmetry_equiv_pos_as_xyz
1 x,y,z
2 -x+1/2,-y,z+1/2
3 -x,y+1/2,-z
4 x+1/2,-y+1/2,-z+1/2
5 -x,-y,-z
6 x+1/2,y,-z+1/2
7 x,-y+1/2,z
8 -x+1/2,y+1/2,z+1/2

loop_
_atom_site_label
_atom_site_type_symbol
_atom_site_fract_x
_atom_site_fract_y
_atom_site_fract_z
_atom_site_adp_type
_atom_site_U_iso_or_equiv
_atom_site_symmetry_multiplicity
_atom_site_occupancy
_atom_site_calc_flag
Fe1 Fe 0.36438(4) 0.25 0.47205(11) Uani 0.0141(2) 4 1 d
F1 F 0.5567(10) 0.25 0.302(2) Uiso 0.0156(7) 4 0.5 d
O1 O 0.5478(13) 0.25 0.284(3) Uiso 0.0156(7) 4 0.5 d
H1 H 0.59718 0.25 0.147407 Uiso 0.0156(7) 4 0.5 d
F2 F 0.2988(7) 0.75 0.2200(17) Uiso 0.0149(7) 4 0.5 d
O2 O 0.3119(9) 0.75 0.194(2) Uiso 0.0149(7) 4 0.5 d
H2 H 0.622(7) 0.25 0.912(18) Uiso 0.0149(7) 4 0.5 d

loop_
_atom_site_aniso_label
_atom_site_aniso_type_symbol
_atom_site_aniso_U_11
_atom_site_aniso_U_22
_atom_site_aniso_U_33
_atom_site_aniso_U_12
_atom_site_aniso_U_13
_atom_site_aniso_U_23
Fe1 Fe 0.0124(4) 0.0121(4) 0.0176(4) 0 -0.00034(16) 0

loop_
_atom_type_symbol
_atom_type_scat_dispersion_real
_atom_type_scat_dispersion_imag
_atom_type_scat_source
F 0.0171 0.0103 'International Tables Vol C tables 4.2.6.8 and 6.1.1.1'
Fe 0.3463 0.8444 'International Tables Vol C tables 4.2.6.8 and 6.1.1.1'
H 0.0000 0.0000 'International Tables Vol C tables 4.2.6.8 and 6.1.1.1'
O 0.0106 0.0060 'International Tables Vol C tables 4.2.6.8 and 6.1.1.1'

loop_
_geom_angle_atom_site_label_1
_geom_angle_atom_site_label_2
_geom_angle_atom_site_label_3
_geom_angle_site_symmetry_1
_geom_angle_site_symmetry_3
_geom_angle
F1 Fe1 F1 . 3_646 79.7(3)
F1 Fe1 F1 . 3_656 79.7(3)
F1 Fe1 O1 . . 3.0(5)
F1 Fe1 O1 . 3_646 78.6(4)
F1 Fe1 O1 . 3_656 78.6(4)
F1 Fe1 F2 . 1_545 95.5(3)
F1 Fe1 F2 . . 95.5(3)
F1 Fe1 F2 . 2_565 167.4(4)
F1 Fe1 O2 . 1_545 90.8(3)
F1 Fe1 O2 . . 90.8(3)
F1 Fe1 O2 . 2_565 172.2(4)
F1 Fe1 F1 3_646 3_656 99.9(3)
F1 Fe1 O1 3_646 . 81.6(4)
F1 Fe1 O1 3_646 3_646 2.6(4)
F1 Fe1 O1 3_646 3_656 97.4(4)
F1 Fe1 F2 3_646 1_545 80.3(3)
F1 Fe1 F2 3_646 . 175.0(4)
F1 Fe1 F2 3_646 2_565 92.3(3)
F1 Fe1 O2 3_646 1_545 80.7(3)
F1 Fe1 O2 3_646 . 170.1(4)
F1 Fe1 O2 3_646 2_565 95.4(3)
F1 Fe1 O1 3_656 . 81.6(4)
F1 Fe1 O1 3_656 3_646 97.4(4)
F1 Fe1 O1 3_656 3_656 2.6(4)
F1 Fe1 F2 3_656 1_545 175.0(4)
F1 Fe1 F2 3_656 . 80.3(3)
F1 Fe1 F2 3_656 2_565 92.3(3)
F1 Fe1 O2 3_656 1_545 170.1(4)
F1 Fe1 O2 3_656 . 80.7(3)
F1 Fe1 O2 3_656 2_565 95.4(3)
O1 Fe1 O1 . 3_646 80.6(4)
O1 Fe1 O1 . 3_656 80.6(4)
O1 Fe1 F2 . 1_545 93.5(3)
O1 Fe1 F2 . . 93.5(3)
O1 Fe1 F2 . 2_565 170.5(4)
O1 Fe1 O2 . 1_545 88.7(4)
O1 Fe1 O2 . . 88.7(4)
O1 Fe1 O2 . 2_565 175.3(5)
O1 Fe1 O1 3_646 3_656 94.9(4)
O1 Fe1 F2 3_646 1_545 82.7(3)
O1 Fe1 F2 3_646 . 174.0(4)
O1 Fe1 F2 3_646 2_565 93.0(4)
O1 Fe1 O2 3_646 1_545 83.0(3)
O1 Fe1 O2 3_646 . 169.3(4)
O1 Fe1 O2 3_646 2_565 96.2(4)
O1 Fe1 F2 3_656 1_545 174.0(4)
O1 Fe1 F2 3_656 . 82.7(3)
O1 Fe1 F2 3_656 2_565 93.0(4)
O1 Fe1 O2 3_656 1_545 169.3(4)
O1 Fe1 O2 3_656 . 83.0(3)
O1 Fe1 O2 3_656 2_565 96.2(4)
F2 Fe1 F2 1_545 . 99.0(2)
F2 Fe1 F2 1_545 2_565 92.7(3)
F2 Fe1 O2 1_545 1_545 4.9(3)
F2 Fe1 O2 1_545 . 98.2(3)
F2 Fe1 O2 1_545 2_565 89.6(3)
F2 Fe1 F2 . 2_565 92.7(3)
F2 Fe1 O2 . 1_545 98.2(3)
F2 Fe1 O2 . . 4.9(3)
F2 Fe1 O2 . 2_565 89.6(3)
F2 Fe1 O2 2_565 1_545 97.6(3)
F2 Fe1 O2 2_565 . 97.6(3)
F2 Fe1 O2 2_565 2_565 4.8(3)
O2 Fe1 O2 1_545 . 97.0(3)
O2 Fe1 O2 1_545 2_565 94.4(3)
O2 Fe1 O2 . 2_565 94.4(3)

loop_
_geom_bond_atom_site_label_1
_geom_bond_atom_site_label_2
_geom_bond_site_symmetry_2
_geom_bond_distance
Fe1 F1 . 2.167(11)
Fe1 F1 3_646 2.094(7)
Fe1 F1 3_656 2.094(7)
Fe1 O1 . 2.115(14)
Fe1 O1 3_646 2.175(9)
Fe1 O1 3_656 2.175(9)
Fe1 H1 3_646 2.4346(11)
Fe1 H1 3_656 2.4346(11)
Fe1 F2 1_545 2.108(5)
Fe1 F2 . 2.108(5)
Fe1 F2 2_565 2.068(8)
Fe1 O2 1_545 2.140(7)
Fe1 O2 . 2.140(7)
Fe1 O2 2_565 2.120(10)
Fe1 H2 3_646 2.42(6)
Fe1 H2 3_656 2.42(6)
F1 O1 . 0.125(18)
F1 H1 . 0.839(11)
F1 H2 1_554 1.95(8)
O1 H1 . 0.823(14)
O1 H2 1_554 1.91(8)
H1 F2 3_645 2.041(8)
H1 O2 3_645 1.865(10)
H1 H2 1_554 1.13(8)
F2 O2 . 0.183(13)
F2 H2 3_656 1.04(7)
O2 H2 3_656 0.86(7)

loop_
_geom_hbond_atom_site_label_D
_geom_hbond_atom_site_label_H
_geom_hbond_atom_site_label_A
_geom_hbond_site_symmetry_D
_geom_hbond_site_symmetry_A
_geom_hbond_distance_DH
_geom_hbond_distance_HA
_geom_hbond_distance_DA
_geom_hbond_angle_DHA
F1 H1 F2 . 3_645 0.839(11) 2.041(8) 2.880(14) 178.1(8)
F1 H1 O2 . 3_645 0.839(11) 1.865(10) 2.704(15) 179.6(8)
O1 H1 F2 . 3_645 0.823(14) 2.041(8) 2.860(16) 173.3(10)
O1 H1 O2 . 3_645 0.823(14) 1.865(10) 2.682(17) 171.8(10)
F2 H2 F1 3_646 1_556 1.04(7) 1.95(8) 2.880(14) 147(6)
F2 H2 O1 3_646 1_556 1.04(7) 1.91(8) 2.860(16) 151(6)
O2 H2 F1 3_646 1_556 0.86(7) 1.95(8) 2.704(15) 146(7)
O2 H2 O1 3_646 1_556 0.86(7) 1.91(8) 2.682(17) 150(7)
